data_4310646
loop_
_publ_author_name
'Jack M. Harrowfield'
'Yang Kim'
'George A. Koutsantonis'
'Young Hoon Lee'
'Pierre Thu\'ery'

_publ_contact_author 'J. Harrowfield'
_publ_contact_author_address
;
Chemistry, School of Biomedical and Chemical Sciences
University of Western Australia
35 Stirling Highway
Crawley, WA 6009, Australia
;
_publ_section_title
;
 Stereochemistry in Functionalized Macrocycle Complexes: Control of
 Hydroxyl Substituent Orientation
;
_journal_name_full 'Inorganic Chemistry'
_journal_page_first 1689
_journal_page_last 1696
_journal_paper_doi 10.1021/ic034912o
_journal_volume 43
_journal_year 2004
_chemical_formula_sum 'C11 H25 Cl2 Cu N5 O7'
_chemical_formula_weight 473.80
_space_group_IT_number 14
_symmetry_cell_setting monoclinic
_symmetry_space_group_name_Hall '-P 2ybc'
_symmetry_space_group_name_H-M 'P 1 21/c 1'
_atom_sites_solution_hydrogens geom
_atom_sites_solution_primary direct
_atom_sites_solution_secondary difmap
_audit_creation_method SHELXL-97
_cell_angle_alpha 90.00
_cell_angle_beta 105.720(4)
_cell_angle_gamma 90.00
_cell_formula_units_Z 4
_cell_length_a 10.3444(8)
_cell_length_b 16.5635(13)
_cell_length_c 11.3634(7)
_cell_measurement_reflns_used 12707
_cell_measurement_temperature 100(2)
_cell_measurement_theta_max 25.68
_cell_measurement_theta_min 3.09
_cell_volume 1874.2(2)
_computing_cell_refinement 'DENZO-SMN (Otwinowski & Minor, 1997)'
_computing_data_collection 'Kappa-CCD software (Nonius B.V., 1998)'
_computing_data_reduction 'DENZO-SMN (Otwinowski & Minor, 1997)'
_computing_molecular_graphics 'SHELXTL (Sheldrick, 1999)'
_computing_publication_material 'SHELXTL (Sheldrick, 1999)'
_computing_structure_refinement 'SHELXL-97 (Sheldrick, 1997)'
_computing_structure_solution 'SHELXS-97 (Sheldrick, 1997)'
_diffrn_ambient_temperature 100(2)
_diffrn_measured_fraction_theta_full 0.994
_diffrn_measured_fraction_theta_max 0.994
_diffrn_measurement_device_type 'Nonius Kappa-CCD'
_diffrn_measurement_method '\f scans'
_diffrn_radiation_monochromator graphite
_diffrn_radiation_source 'fine-focus sealed tube'
_diffrn_radiation_type MoK\a
_diffrn_radiation_wavelength 0.71073
_diffrn_reflns_av_R_equivalents 0.0881
_diffrn_reflns_av_sigmaI/netI 0.0789
_diffrn_reflns_limit_h_max 12
_diffrn_reflns_limit_h_min -12
_diffrn_reflns_limit_k_max 20
_diffrn_reflns_limit_k_min -20
_diffrn_reflns_limit_l_max 13
_diffrn_reflns_limit_l_min -13
_diffrn_reflns_number 12707
_diffrn_reflns_theta_full 25.68
_diffrn_reflns_theta_max 25.68
_diffrn_reflns_theta_min 3.09
_diffrn_standards_decay_% 0
_diffrn_standards_interval_time 0
_exptl_absorpt_coefficient_mu 1.495
_exptl_absorpt_correction_T_max 0.956
_exptl_absorpt_correction_T_min 0.591
_exptl_absorpt_correction_type refdelf
_exptl_absorpt_process_details 'program DELABS from PLATON (Spek, 2000)'
_exptl_crystal_colour 'translucent dark purple'
_exptl_crystal_density_diffrn 1.679
_exptl_crystal_density_meas ?
_exptl_crystal_description parallelepipedic
_exptl_crystal_F_000 980
_exptl_crystal_size_max 0.35
_exptl_crystal_size_mid 0.08
_exptl_crystal_size_min 0.03
_refine_diff_density_max 0.566
_refine_diff_density_min -0.436
_refine_diff_density_rms 0.081
_refine_ls_extinction_method none
_refine_ls_goodness_of_fit_ref 1.025
_refine_ls_hydrogen_treatment constr
_refine_ls_matrix_type full
_refine_ls_number_parameters 236
_refine_ls_number_reflns 3534
_refine_ls_number_restraints 0
_refine_ls_restrained_S_all 1.025
_refine_ls_R_factor_all 0.0835
_refine_ls_R_factor_gt 0.0466
_refine_ls_shift/su_max 0.001
_refine_ls_shift/su_mean 0.000
_refine_ls_structure_factor_coef Fsqd
_refine_ls_weighting_details 'calc w=1/[\s^2^(Fo^2^)+(0.0362P)^2^+0.6470P] where P=(Fo^2^+2Fc^2^)/3'
_refine_ls_weighting_scheme calc
_refine_ls_wR_factor_gt 0.0957
_refine_ls_wR_factor_ref 0.1081
_reflns_number_gt 2393
_reflns_number_total 3534
_reflns_threshold_expression >2sigma(I)
_cod_data_source_file ic034912osi20030731_084917_4.cif
_cod_data_source_block '[Cu(1)Cl]ClO4'
_cod_depositor_comments
;
The following automatic conversions were performed:
data name '_publ_contact_address' replaced with
'_publ_contact_author_address' as specified in the replacement file
'/home/antanas/src/cod-tools/trunk/data/replacement-values/replacement_tags.lst'.

Automatic conversion script
Id: cif_correct_tags 4998 2017-03-02 13:24:31Z antanas 
;
_cod_database_code 4310646

loop_
_symmetry_equiv_pos_as_xyz
'x, y, z'
'-x, y+1/2, -z+1/2'
'-x, -y, -z'
'x, -y-1/2, z-1/2'

loop_
_atom_site_label
_atom_site_type_symbol
_atom_site_fract_x
_atom_site_fract_y
_atom_site_fract_z
_atom_site_U_iso_or_equiv
_atom_site_adp_type
_atom_site_occupancy
_atom_site_symmetry_multiplicity
_atom_site_calc_flag
_atom_site_refinement_flags
_atom_site_disorder_assembly
_atom_site_disorder_group
Cu Cu 0.28586(5) 0.24189(3) 0.54225(4) 0.02830(16) Uani 1 1 d . . .
Cl1 Cl 0.30362(10) 0.26274(6) 0.29865(8) 0.0305(2) Uani 1 1 d . . .
Cl2 Cl 0.16563(11) -0.03853(7) 0.26502(9) 0.0366(3) Uani 1 1 d . . .
N1 N 0.3393(3) 0.35892(18) 0.5782(3) 0.0281(8) Uani 1 1 d . . .
H1 H 0.3443 0.3624 0.6612 0.034 Uiso 1 1 d R . .
N2 N 0.4760(3) 0.20029(18) 0.6042(3) 0.0289(8) Uani 1 1 d . . .
H2 H 0.4965 0.1947 0.6907 0.035 Uiso 1 1 d R . .
N3 N 0.2338(3) 0.12600(19) 0.5086(3) 0.0290(8) Uani 1 1 d . . .
H3 H 0.2305 0.1233 0.4236 0.035 Uiso 1 1 d R . .
N4 N 0.0967(3) 0.2830(2) 0.4786(3) 0.0300(8) Uani 1 1 d . . .
H4 H 0.0840 0.2801 0.3948 0.036 Uiso 1 1 d R . .
N5 N 0.6137(4) 0.3411(2) 0.7519(3) 0.0354(9) Uani 1 1 d . . .
O1 O 0.5848(4) 0.4041(2) 0.7948(3) 0.0554(10) Uani 1 1 d . . .
O2 O 0.6645(3) 0.2830(2) 0.8143(3) 0.0424(8) Uani 1 1 d . . .
O3 O -0.0094(3) 0.1532(2) 0.3255(3) 0.0447(8) Uani 1 1 d . . .
H3O H -0.0039 0.1014 0.3002 0.054 Uiso 1 1 d R . .
O4 O 0.0289(3) -0.00873(19) 0.2206(3) 0.0456(8) Uani 1 1 d . . .
O5 O 0.1991(4) -0.08900(19) 0.1768(3) 0.0477(9) Uani 1 1 d . . .
O6 O 0.2564(3) 0.03065(18) 0.2863(3) 0.0413(8) Uani 1 1 d . . .
O7 O 0.1823(3) -0.0801(2) 0.3779(3) 0.0477(9) Uani 1 1 d . . .
C1 C 0.4639(4) 0.3859(2) 0.5524(4) 0.0337(10) Uani 1 1 d . . .
H1A H 0.4803 0.4415 0.5791 0.040 Uiso 1 1 calc R . .
H1B H 0.4509 0.3850 0.4646 0.040 Uiso 1 1 calc R . .
C2 C 0.5893(4) 0.3360(3) 0.6128(4) 0.0318(10) Uani 1 1 d . . .
C3 C 0.5847(4) 0.2476(2) 0.5760(4) 0.0330(10) Uani 1 1 d . . .
H3A H 0.5747 0.2445 0.4887 0.040 Uiso 1 1 calc R . .
H3B H 0.6700 0.2228 0.6170 0.040 Uiso 1 1 calc R . .
C4 C 0.7134(5) 0.3753(3) 0.5877(4) 0.0442(12) Uani 1 1 d . . .
H4A H 0.7918 0.3444 0.6267 0.066 Uiso 1 1 calc R . .
H4B H 0.7231 0.4293 0.6196 0.066 Uiso 1 1 calc R . .
H4C H 0.7029 0.3768 0.5012 0.066 Uiso 1 1 calc R . .
C5 C 0.4749(4) 0.1154(2) 0.5633(4) 0.0345(10) Uani 1 1 d . . .
H5A H 0.5527 0.0870 0.6127 0.041 Uiso 1 1 calc R . .
H5B H 0.4775 0.1134 0.4786 0.041 Uiso 1 1 calc R . .
C6 C 0.3486(5) 0.0770(2) 0.5766(4) 0.0340(10) Uani 1 1 d . . .
H6A H 0.3409 0.0225 0.5443 0.041 Uiso 1 1 calc R . .
H6B H 0.3501 0.0745 0.6622 0.041 Uiso 1 1 calc R . .
C7 C 0.1054(5) 0.0987(3) 0.5256(4) 0.0374(11) Uani 1 1 d . . .
H7A H 0.1087 0.1023 0.6116 0.045 Uiso 1 1 calc R . .
H7B H 0.0917 0.0425 0.5015 0.045 Uiso 1 1 calc R . .
C8 C -0.0134(5) 0.1485(3) 0.4511(4) 0.0358(10) Uani 1 1 d . . .
H8 H -0.0970 0.1217 0.4541 0.043 Uiso 1 1 calc R . .
C9 C -0.0153(4) 0.2337(3) 0.4964(4) 0.0399(11) Uani 1 1 d . . .
H9A H -0.0996 0.2589 0.4537 0.048 Uiso 1 1 calc R . .
H9B H -0.0108 0.2325 0.5828 0.048 Uiso 1 1 calc R . .
C10 C 0.0971(4) 0.3661(2) 0.5266(4) 0.0309(10) Uani 1 1 d . . .
H10A H 0.0982 0.3648 0.6122 0.037 Uiso 1 1 calc R . .
H10B H 0.0174 0.3950 0.4816 0.037 Uiso 1 1 calc R . .
C11 C 0.2206(5) 0.4072(2) 0.5117(4) 0.0328(10) Uani 1 1 d . . .
H11A H 0.2172 0.4107 0.4257 0.039 Uiso 1 1 calc R . .
H11B H 0.2265 0.4614 0.5448 0.039 Uiso 1 1 calc R . .

loop_
_atom_site_aniso_label
_atom_site_aniso_U_11
_atom_site_aniso_U_22
_atom_site_aniso_U_33
_atom_site_aniso_U_23
_atom_site_aniso_U_13
_atom_site_aniso_U_12
Cu 0.0271(3) 0.0251(3) 0.0325(3) 0.0001(2) 0.0078(2) -0.0004(2)
Cl1 0.0366(6) 0.0356(5) 0.0209(5) -0.0025(4) 0.0106(4) -0.0042(5)
Cl2 0.0361(6) 0.0423(6) 0.0304(5) -0.0015(5) 0.0074(5) 0.0035(5)
N1 0.035(2) 0.0289(17) 0.0201(16) 0.0030(14) 0.0065(15) -0.0005(15)
N2 0.032(2) 0.0268(17) 0.0271(18) -0.0010(15) 0.0058(15) -0.0006(15)
N3 0.030(2) 0.0318(18) 0.0273(17) 0.0035(15) 0.0117(15) 0.0001(15)
N4 0.030(2) 0.0319(18) 0.0262(17) -0.0005(15) 0.0045(15) 0.0019(15)
N5 0.037(2) 0.041(2) 0.028(2) -0.0035(18) 0.0066(17) -0.0128(18)
O1 0.081(3) 0.045(2) 0.0366(19) -0.0118(16) 0.0084(18) -0.0034(19)
O2 0.038(2) 0.057(2) 0.0301(16) 0.0056(16) 0.0058(14) -0.0013(16)
O3 0.042(2) 0.055(2) 0.0356(17) -0.0015(16) 0.0078(15) -0.0037(16)
O4 0.0320(19) 0.0492(19) 0.0479(19) -0.0067(16) -0.0024(15) 0.0033(15)
O5 0.055(2) 0.0479(19) 0.0409(18) -0.0096(16) 0.0144(16) 0.0027(16)
O6 0.042(2) 0.0423(18) 0.0393(17) -0.0046(15) 0.0098(15) -0.0103(15)
O7 0.048(2) 0.060(2) 0.0377(17) 0.0154(17) 0.0153(16) 0.0062(17)
C1 0.042(3) 0.029(2) 0.031(2) -0.0005(19) 0.012(2) -0.008(2)
C2 0.036(3) 0.037(2) 0.022(2) -0.0016(19) 0.0070(18) -0.0121(19)
C3 0.035(2) 0.039(2) 0.024(2) 0.0009(19) 0.0073(18) -0.003(2)
C4 0.040(3) 0.054(3) 0.041(3) 0.002(2) 0.014(2) -0.014(2)
C5 0.034(3) 0.031(2) 0.033(2) -0.0012(19) 0.001(2) 0.0052(19)
C6 0.044(3) 0.024(2) 0.031(2) 0.0021(19) 0.005(2) 0.004(2)
C7 0.043(3) 0.036(2) 0.037(2) 0.001(2) 0.016(2) -0.004(2)
C8 0.030(3) 0.040(2) 0.036(2) 0.000(2) 0.007(2) -0.006(2)
C9 0.027(2) 0.048(3) 0.046(3) -0.006(2) 0.011(2) 0.001(2)
C10 0.031(2) 0.032(2) 0.028(2) -0.0007(18) 0.0050(19) 0.0086(19)
C11 0.042(3) 0.029(2) 0.025(2) 0.0045(18) 0.0062(19) 0.0041(19)

loop_
_atom_type_symbol
_atom_type_description
_atom_type_scat_dispersion_real
_atom_type_scat_dispersion_imag
_atom_type_scat_source
C C 0.0033 0.0016 'International Tables Vol C Tables 4.2.6.8 and 6.1.1.4'
H H 0.0000 0.0000 'International Tables Vol C Tables 4.2.6.8 and 6.1.1.4'
N N 0.0061 0.0033 'International Tables Vol C Tables 4.2.6.8 and 6.1.1.4'
O O 0.0106 0.0060 'International Tables Vol C Tables 4.2.6.8 and 6.1.1.4'
Cl Cl 0.1484 0.1585 'International Tables Vol C Tables 4.2.6.8 and 6.1.1.4'
Cu Cu 0.3201 1.2651 'International Tables Vol C Tables 4.2.6.8 and 6.1.1.4'

loop_
_geom_angle_atom_site_label_1
_geom_angle_atom_site_label_2
_geom_angle_atom_site_label_3
_geom_angle
_geom_angle_site_symmetry_1
_geom_angle_site_symmetry_3
_geom_angle_publ_flag
N3 Cu N4 94.06(14) . . ?
N3 Cu N2 85.75(13) . . ?
N4 Cu N2 179.36(14) . . ?
N3 Cu N1 179.42(13) . . ?
N4 Cu N1 86.21(13) . . ?
N2 Cu N1 93.98(13) . . ?
N3 Cu Cl1 90.88(10) . . ?
N4 Cu Cl1 85.54(10) . . ?
N2 Cu Cl1 93.86(10) . . ?
N1 Cu Cl1 89.65(9) . . ?
O5 Cl2 O7 111.0(2) . . ?
O5 Cl2 O4 110.8(2) . . ?
O7 Cl2 O4 110.2(2) . . ?
O5 Cl2 O6 108.1(2) . . ?
O7 Cl2 O6 108.4(2) . . ?
O4 Cl2 O6 108.23(19) . . ?
C1 N1 C11 112.6(3) . . ?
C1 N1 H1 111.8 . . ?
C11 N1 H1 107.0 . . ?
Cu N1 H1 101.6 . . ?
C3 N2 C5 112.1(3) . . ?
C3 N2 H2 107.8 . . ?
C5 N2 H2 102.3 . . ?
Cu N2 H2 108.5 . . ?
C7 N3 C6 113.1(3) . . ?
C7 N3 H3 109.4 . . ?
C6 N3 H3 107.8 . . ?
Cu N3 H3 99.9 . . ?
C9 N4 C10 112.9(3) . . ?
C9 N4 H4 102.4 . . ?
C10 N4 H4 114.4 . . ?
Cu N4 H4 101.8 . . ?
O1 N5 O2 123.5(3) . . ?
O1 N5 C2 118.0(4) . . ?
O2 N5 C2 118.6(4) . . ?
C8 O3 H3O 106.4 . . ?
N1 C1 C2 115.4(3) . . ?
N1 C1 H1A 108.4 . . ?
C2 C1 H1A 108.4 . . ?
N1 C1 H1B 108.4 . . ?
C2 C1 H1B 108.4 . . ?
H1A C1 H1B 107.5 . . ?
C3 C2 C4 108.9(4) . . ?
C3 C2 C1 115.9(3) . . ?
C4 C2 C1 109.7(4) . . ?
C3 C2 N5 108.7(3) . . ?
C4 C2 N5 104.8(3) . . ?
C1 C2 N5 108.3(3) . . ?
N2 C3 C2 114.8(3) . . ?
N2 C3 H3A 108.6 . . ?
C2 C3 H3A 108.6 . . ?
N2 C3 H3B 108.6 . . ?
C2 C3 H3B 108.6 . . ?
H3A C3 H3B 107.5 . . ?
C2 C4 H4A 109.5 . . ?
C2 C4 H4B 109.5 . . ?
H4A C4 H4B 109.5 . . ?
C2 C4 H4C 109.5 . . ?
H4A C4 H4C 109.5 . . ?
H4B C4 H4C 109.5 . . ?
N2 C5 C6 107.7(3) . . ?
N2 C5 H5A 110.2 . . ?
C6 C5 H5A 110.2 . . ?
N2 C5 H5B 110.2 . . ?
C6 C5 H5B 110.2 . . ?
H5A C5 H5B 108.5 . . ?
N3 C6 C5 108.4(3) . . ?
N3 C6 H6A 110.0 . . ?
C5 C6 H6A 110.0 . . ?
N3 C6 H6B 110.0 . . ?
C5 C6 H6B 110.0 . . ?
H6A C6 H6B 108.4 . . ?
N3 C7 C8 112.4(3) . . ?
N3 C7 H7A 109.1 . . ?
C8 C7 H7A 109.1 . . ?
N3 C7 H7B 109.1 . . ?
C8 C7 H7B 109.1 . . ?
H7A C7 H7B 107.9 . . ?
O3 C8 C9 107.1(3) . . ?
O3 C8 C7 110.0(3) . . ?
C9 C8 C7 113.6(4) . . ?
O3 C8 H8 108.7 . . ?
C9 C8 H8 108.7 . . ?
C7 C8 H8 108.7 . . ?
N4 C9 C8 112.9(4) . . ?
N4 C9 H9A 109.0 . . ?
C8 C9 H9A 109.0 . . ?
N4 C9 H9B 109.0 . . ?
C8 C9 H9B 109.0 . . ?
H9A C9 H9B 107.8 . . ?
N4 C10 C11 107.4(3) . . ?
N4 C10 H10A 110.2 . . ?
C11 C10 H10A 110.2 . . ?
N4 C10 H10B 110.2 . . ?
C11 C10 H10B 110.2 . . ?
H10A C10 H10B 108.5 . . ?
N1 C11 C10 108.1(3) . . ?
N1 C11 H11A 110.1 . . ?
C10 C11 H11A 110.1 . . ?
N1 C11 H11B 110.1 . . ?
C10 C11 H11B 110.1 . . ?
H11A C11 H11B 108.4 . . ?

loop_
_geom_bond_atom_site_label_1
_geom_bond_atom_site_label_2
_geom_bond_distance
_geom_bond_site_symmetry_2
_geom_bond_publ_flag
Cu N3 2.002(3) . ?
Cu N4 2.013(3) . ?
Cu N2 2.022(3) . ?
Cu N1 2.027(3) . ?
Cu Cl1 2.8445(10) . ?
Cl2 O5 1.418(3) . ?
Cl2 O7 1.425(3) . ?
Cl2 O4 1.454(3) . ?
Cl2 O6 1.460(3) . ?
N1 C1 1.466(5) . ?
N1 C11 1.488(5) . ?
N1 H1 0.9327 . ?
N2 C3 1.476(5) . ?
N2 C5 1.480(5) . ?
N2 H2 0.9514 . ?
N3 C7 1.465(5) . ?
N3 C6 1.473(5) . ?
N3 H3 0.9574 . ?
N4 C9 1.476(5) . ?
N4 C10 1.480(5) . ?
N4 H4 0.9268 . ?
N5 O1 1.222(5) . ?
N5 O2 1.226(4) . ?
N5 C2 1.534(5) . ?
O3 C8 1.441(5) . ?
O3 H3O 0.9124 . ?
C1 C2 1.535(6) . ?
C1 H1A 0.9700 . ?
C1 H1B 0.9700 . ?
C2 C3 1.520(5) . ?
C2 C4 1.533(6) . ?
C3 H3A 0.9700 . ?
C3 H3B 0.9700 . ?
C4 H4A 0.9600 . ?
C4 H4B 0.9600 . ?
C4 H4C 0.9600 . ?
C5 C6 1.497(6) . ?
C5 H5A 0.9700 . ?
C5 H5B 0.9700 . ?
C6 H6A 0.9700 . ?
C6 H6B 0.9700 . ?
C7 C8 1.531(6) . ?
C7 H7A 0.9700 . ?
C7 H7B 0.9700 . ?
C8 C9 1.503(6) . ?
C8 H8 0.9800 . ?
C9 H9A 0.9700 . ?
C9 H9B 0.9700 . ?
C10 C11 1.496(6) . ?
C10 H10A 0.9700 . ?
C10 H10B 0.9700 . ?
C11 H11A 0.9700 . ?
C11 H11B 0.9700 . ?

loop_
_geom_hbond_atom_site_label_D
_geom_hbond_atom_site_label_H
_geom_hbond_atom_site_label_A
_geom_hbond_distance_DH
_geom_hbond_distance_HA
_geom_hbond_distance_DA
_geom_hbond_angle_DHA
_geom_hbond_site_symmetry_A
O3 H3O O4 0.91 2.10 3.005(5) 169.3 .
